data_4029063
loop_
_publ_author_name
'Wang, Li-Jing'
'Zhu, Hai-Tao'
'Wang, An-Qi'
'Qiu, Yi-Feng'
'Liu, Xue-Yuan'
'Liang, Yong-Min'

_publ_section_title
;
 Gold-catalyzed tandem [3,3]-propargyl ester rearrangement leading to
 (E)-1H-inden-1-ones.
;
_journal_issue 1
_journal_name_full 'The Journal of organic chemistry'
_journal_page_first 204
_journal_page_last 212
_journal_paper_doi 10.1021/jo402396h
_journal_volume 79
_journal_year 2014
_chemical_formula_moiety 'C24 H18 O2'
_chemical_formula_sum 'C24 H18 O2'
_chemical_formula_weight 338.38
_chemical_name_systematic
;
 ? 
;
_space_group_crystal_system monoclinic
_space_group_IT_number 14
_space_group_name_Hall '-P 2ybc'
_space_group_name_H-M_alt 'P 1 21/c 1'
_symmetry_space_group_name_Hall '-P 2ybc'
_symmetry_space_group_name_H-M 'P 1 21/c 1'
_atom_sites_solution_hydrogens geom
_atom_sites_solution_primary iterative
_atom_sites_solution_secondary difmap
_audit_creation_date 2013-11-27
_audit_creation_method
;
Olex2 1.2
(compiled 2013.11.15 svn.r2834 for OlexSys, GUI svn.r4715)
;
_cell_angle_alpha 90.00
_cell_angle_beta 105.27(3)
_cell_angle_gamma 90.00
_cell_formula_units_Z 4
_cell_length_a 14.712(3)
_cell_length_b 5.8398(14)
_cell_length_c 20.996(6)
_cell_measurement_reflns_used 654
_cell_measurement_temperature 293(2)
_cell_measurement_theta_max 21.8510
_cell_measurement_theta_min 3.7680
_cell_volume 1740.2(8)
_computing_cell_refinement
;
CrysAlisPro, Agilent Technologies,
Version 1.171.36.28 (release 01-02-2013 CrysAlis171 .NET)
(compiled Feb  1 2013,16:14:44)
;
_computing_data_collection
;
CrysAlisPro, Agilent Technologies,
Version 1.171.36.28 (release 01-02-2013 CrysAlis171 .NET)
(compiled Feb  1 2013,16:14:44)
;
_computing_data_reduction
;
CrysAlisPro, Agilent Technologies,
Version 1.171.36.28 (release 01-02-2013 CrysAlis171 .NET)
(compiled Feb  1 2013,16:14:44)
;
_computing_molecular_graphics 'Olex2 (Dolomanov et al., 2009)'
_computing_publication_material 'Olex2 (Dolomanov et al., 2009)'
_computing_structure_refinement 'ShelXL (Sheldrick, 2008)'
_computing_structure_solution
;
Superflip (Palatinus & Chapuis, 2007;Palatinus & van der Lee, 2008;
Palatinus et al., 2012)
;
_diffrn_ambient_temperature 293(2)
_diffrn_detector_area_resol_mean 16.0733
_diffrn_measured_fraction_theta_full 0.9911
_diffrn_measured_fraction_theta_max 0.8744
_diffrn_measurement_details
;
  1 omega  -37.00   14.00   1.5000   38.0000
omega____ theta____ kappa____ phi______ frames
    -      -19.3700  -77.0000 -120.0000 34

  2 omega   -8.00   19.00   1.5000   38.0000
omega____ theta____ kappa____ phi______ frames
    -      -19.3700  -99.0000  -30.0000 18

  3 omega   44.00  104.00   1.5000   38.0000
omega____ theta____ kappa____ phi______ frames
    -       22.6512  178.0000  -90.0000 40

  4 omega  -28.00   -1.00   1.5000   38.0000
omega____ theta____ kappa____ phi______ frames
    -       22.6512  -77.0000 -180.0000 18

  5 omega   40.00   88.00   1.5000   38.0000
omega____ theta____ kappa____ phi______ frames
    -       22.6512   77.0000 -150.0000 32

  6 omega   36.00   96.00   1.5000   38.0000
omega____ theta____ kappa____ phi______ frames
    -       22.6512  178.0000   90.0000 40
;
_diffrn_measurement_device_type 'SuperNova, Dual, Cu at zero, Eos'
_diffrn_measurement_method '\w scans'
_diffrn_orient_matrix_UB_11 0.0452869000
_diffrn_orient_matrix_UB_12 -0.0487929000
_diffrn_orient_matrix_UB_13 0.0044199000
_diffrn_orient_matrix_UB_21 0.0060249000
_diffrn_orient_matrix_UB_22 0.0616520000
_diffrn_orient_matrix_UB_23 -0.0277322000
_diffrn_orient_matrix_UB_31 0.0201356000
_diffrn_orient_matrix_UB_32 0.0927696000
_diffrn_orient_matrix_UB_33 0.0208454000
_diffrn_radiation_monochromator mirror
_diffrn_radiation_type 'Mo K\a'
_diffrn_radiation_wavelength 0.7107
_diffrn_reflns_av_R_equivalents 0.0998
_diffrn_reflns_av_unetI/netI 0.1397
_diffrn_reflns_limit_h_max 18
_diffrn_reflns_limit_h_min -17
_diffrn_reflns_limit_k_max 7
_diffrn_reflns_limit_k_min -6
_diffrn_reflns_limit_l_max 21
_diffrn_reflns_limit_l_min -25
_diffrn_reflns_number 7226
_diffrn_reflns_theta_full 26.02
_diffrn_reflns_theta_max 26.02
_diffrn_reflns_theta_min 3.04
_diffrn_source 'SuperNova (Mo) X-ray Source'
_exptl_absorpt_coefficient_mu 0.081
_exptl_absorpt_correction_T_max 1.00000
_exptl_absorpt_correction_T_min 0.07127
_exptl_absorpt_correction_type multi-scan
_exptl_absorpt_process_details
;
CrysAlisPro, Agilent Technologies,
Version 1.171.36.28 (release 01-02-2013 CrysAlis171 .NET)
(compiled Feb  1 2013,16:14:44)
Empirical absorption correction using spherical harmonics,
 implemented in SCALE3 ABSPACK scaling algorithm.
;
_exptl_crystal_colour 'clear light colourless'
_exptl_crystal_density_diffrn 1.292
_exptl_crystal_density_method 'not measured'
_exptl_crystal_description block
_exptl_crystal_F_000 712
_exptl_crystal_size_max 0.24
_exptl_crystal_size_mid 0.19
_exptl_crystal_size_min 0.08
_refine_diff_density_max 0.180
_refine_diff_density_min -0.234
_refine_diff_density_rms 0.048
_refine_ls_extinction_coef 0.0047(11)
_refine_ls_extinction_expression Fc^*^=kFc[1+0.001xFc^2^\l^3^/sin(2\q)]^-1/4^
_refine_ls_extinction_method SHELXL
_refine_ls_goodness_of_fit_ref 0.964
_refine_ls_hydrogen_treatment constr
_refine_ls_matrix_type full
_refine_ls_number_parameters 236
_refine_ls_number_reflns 3399
_refine_ls_number_restraints 0
_refine_ls_restrained_S_all 0.964
_refine_ls_R_factor_all 0.1882
_refine_ls_R_factor_gt 0.0755
_refine_ls_shift/su_max 0.000
_refine_ls_shift/su_mean 0.000
_refine_ls_structure_factor_coef Fsqd
_refine_ls_weighting_details 'calc w=1/[\s^2^(Fo^2^)+(0.0433P)^2^+0.0000P] where P=(Fo^2^+2Fc^2^)/3'
_refine_ls_weighting_scheme calc
_refine_ls_wR_factor_gt 0.1398
_refine_ls_wR_factor_ref 0.1987
_reflns_number_gt 1295
_reflns_number_total 3399
_reflns_threshold_expression >2sigma(I)
_cod_data_source_file wanglj1126_2.cif
_cod_data_source_block wanglj1126_2
_cod_database_code 4029063
_reflns_odcompleteness_completeness 99.11
_reflns_odcompleteness_iscentric 1
_reflns_odcompleteness_theta 26.32
_olex2_refinement_description
;
1. Fixed Uiso
 At 1.2 times of:
  All C(H) groups, All C(H,H) groups
2.a Ternary CH refined with riding coordinates:
 C12(H12)
2.b Secondary CH2 refined with riding coordinates:
 C11(H11A,H11B)
2.c Aromatic/amide H refined with riding coordinates:
 C7(H7), C8(H8), C9(H9), C13(H13), C14(H14), C15(H15), C16(H16), C17(H17),
 C18(H18), C19(H19), C20(H20), C21(H21), C22(H22), C23(H23), C1C(H1C)
;

loop_
_space_group_symop_id
_space_group_symop_operation_xyz
1 'x, y, z'
2 '-x, y+1/2, -z+1/2'
3 '-x, -y, -z'
4 'x, -y-1/2, z-1/2'

loop_
_atom_site_label
_atom_site_type_symbol
_atom_site_fract_x
_atom_site_fract_y
_atom_site_fract_z
_atom_site_U_iso_or_equiv
_atom_site_adp_type
_atom_site_occupancy
_atom_site_symmetry_multiplicity
_atom_site_calc_flag
_atom_site_refinement_flags_posn
O1 O 0.2677(2) 0.4681(5) 0.67146(14) 0.0677(10) Uani 1 1 d .
O2 O 0.1193(2) -0.4209(5) 0.49569(14) 0.0711(10) Uani 1 1 d .
C1A C 0.3622(3) 0.2505(7) 0.75796(18) 0.0435(10) Uani 1 1 d .
C1B C 0.2853(3) 0.2791(7) 0.6964(2) 0.0475(11) Uani 1 1 d .
C3 C -0.0252(3) -0.0683(8) 0.62340(19) 0.0490(11) Uani 1 1 d .
C4 C 0.2304(3) -0.1115(7) 0.5100(2) 0.0493(11) Uani 1 1 d .
C5 C 0.1110(3) -0.1019(7) 0.56872(18) 0.0462(10) Uani 1 1 d .
C6 C 0.2441(3) 0.0852(7) 0.54803(19) 0.0471(11) Uani 1 1 d .
C7 C 0.3712(3) 0.0539(7) 0.79658(19) 0.0522(11) Uani 1 1 d .
H7 H 0.3287 -0.0662 0.7841 0.063 Uiso 1 1 calc R
C8 C 0.0298(3) -0.1686(8) 0.58124(19) 0.0538(12) Uani 1 1 d .
H8 H 0.0040 -0.3015 0.5594 0.065 Uiso 1 1 calc R
C9 C 0.4263(3) 0.4268(8) 0.77722(19) 0.0537(12) Uani 1 1 d .
H9 H 0.4205 0.5591 0.7518 0.064 Uiso 1 1 calc R
C10 C 0.1486(3) -0.2372(7) 0.5213(2) 0.0517(11) Uani 1 1 d .
C11 C 0.2285(3) 0.0732(7) 0.66602(17) 0.0510(11) Uani 1 1 d .
H11A H 0.1827 0.0402 0.6906 0.061 Uiso 1 1 calc R
H11B H 0.2704 -0.0576 0.6707 0.061 Uiso 1 1 calc R
C12 C 0.1761(3) 0.1001(7) 0.59245(19) 0.0505(11) Uani 1 1 d .
H12 H 0.1407 0.2443 0.5849 0.061 Uiso 1 1 calc R
C13 C 0.2857(3) -0.1649(9) 0.4671(2) 0.0639(13) Uani 1 1 d .
H13 H 0.2767 -0.2986 0.4422 0.077 Uiso 1 1 calc R
C14 C 0.4437(3) 0.0385(9) 0.8535(2) 0.0674(14) Uani 1 1 d .
H14 H 0.4494 -0.0920 0.8796 0.081 Uiso 1 1 calc R
C15 C 0.4991(3) 0.4071(9) 0.8342(2) 0.0619(13) Uani 1 1 d .
H15 H 0.5423 0.5257 0.8468 0.074 Uiso 1 1 calc R
C16 C 0.5077(3) 0.2134(9) 0.8721(2) 0.0642(13) Uani 1 1 d .
H16 H 0.5566 0.2003 0.9104 0.077 Uiso 1 1 calc R
C17 C -0.0086(3) 0.1432(8) 0.6542(2) 0.0572(12) Uani 1 1 d .
H17 H 0.0397 0.2350 0.6476 0.069 Uiso 1 1 calc R
C18 C 0.3139(3) 0.2411(8) 0.5429(2) 0.0606(13) Uani 1 1 d .
H18 H 0.3237 0.3749 0.5678 0.073 Uiso 1 1 calc R
C19 C 0.3550(3) -0.0057(9) 0.4638(2) 0.0665(14) Uani 1 1 d .
H19 H 0.3939 -0.0348 0.4363 0.080 Uiso 1 1 calc R
C20 C -0.0994(3) -0.1984(8) 0.6329(2) 0.0601(13) Uani 1 1 d .
H20 H -0.1129 -0.3389 0.6117 0.072 Uiso 1 1 calc R
C21 C -0.0640(3) 0.2218(8) 0.6956(2) 0.0694(14) Uani 1 1 d .
H21 H -0.0526 0.3636 0.7163 0.083 Uiso 1 1 calc R
C22 C -0.1357(3) 0.0822(9) 0.7043(2) 0.0680(14) Uani 1 1 d .
H22 H -0.1724 0.1292 0.7318 0.082 Uiso 1 1 calc R
C23 C 0.3675(3) 0.1920(9) 0.5001(2) 0.0679(14) Uani 1 1 d .
H23 H 0.4135 0.2955 0.4957 0.081 Uiso 1 1 calc R
C1C C -0.1528(3) -0.1234(9) 0.6729(2) 0.0736(15) Uani 1 1 d .
H1C H -0.2018 -0.2144 0.6789 0.088 Uiso 1 1 calc R

loop_
_atom_site_aniso_label
_atom_site_aniso_U_11
_atom_site_aniso_U_22
_atom_site_aniso_U_33
_atom_site_aniso_U_23
_atom_site_aniso_U_13
_atom_site_aniso_U_12
O1 0.074(2) 0.0465(19) 0.070(2) 0.0046(15) -0.0041(18) -0.0002(19)
O2 0.068(2) 0.070(2) 0.077(2) -0.0178(18) 0.0228(19) -0.012(2)
C1A 0.038(2) 0.051(3) 0.041(2) -0.0026(19) 0.0094(19) 0.001(2)
C1B 0.043(2) 0.043(3) 0.056(3) -0.009(2) 0.013(2) -0.002(2)
C3 0.036(2) 0.058(3) 0.050(2) 0.005(2) 0.008(2) -0.006(2)
C4 0.042(2) 0.055(3) 0.047(2) 0.003(2) 0.006(2) -0.002(2)
C5 0.040(2) 0.047(3) 0.046(2) -0.002(2) 0.001(2) -0.007(2)
C6 0.034(2) 0.055(3) 0.051(2) 0.008(2) 0.008(2) -0.003(2)
C7 0.044(2) 0.053(3) 0.056(3) -0.005(2) 0.007(2) -0.006(2)
C8 0.049(3) 0.064(3) 0.044(2) 0.001(2) 0.005(2) -0.007(2)
C9 0.051(3) 0.055(3) 0.058(3) -0.006(2) 0.019(2) -0.010(2)
C10 0.050(3) 0.051(3) 0.049(3) 0.004(2) 0.003(2) -0.006(2)
C11 0.047(3) 0.052(3) 0.050(3) 0.003(2) 0.004(2) -0.004(2)
C12 0.043(2) 0.050(3) 0.056(3) -0.002(2) 0.009(2) -0.005(2)
C13 0.062(3) 0.075(4) 0.053(3) 0.003(2) 0.013(3) 0.008(3)
C14 0.067(3) 0.081(4) 0.051(3) 0.005(2) 0.009(3) 0.013(3)
C15 0.045(3) 0.080(4) 0.063(3) -0.017(3) 0.019(3) -0.021(3)
C16 0.049(3) 0.084(4) 0.053(3) -0.015(3) 0.003(2) 0.005(3)
C17 0.049(3) 0.053(3) 0.066(3) 0.004(2) 0.008(2) -0.003(2)
C18 0.053(3) 0.066(3) 0.062(3) -0.001(2) 0.013(2) -0.009(3)
C19 0.048(3) 0.085(4) 0.073(3) 0.014(3) 0.026(3) 0.000(3)
C20 0.048(3) 0.065(3) 0.068(3) -0.001(3) 0.016(2) -0.013(3)
C21 0.069(3) 0.062(3) 0.079(3) 0.000(3) 0.024(3) 0.008(3)
C22 0.060(3) 0.083(4) 0.069(3) -0.005(3) 0.031(3) 0.006(3)
C23 0.059(3) 0.074(4) 0.074(3) 0.008(3) 0.024(3) -0.011(3)
C1C 0.050(3) 0.083(4) 0.091(4) 0.003(3) 0.025(3) -0.002(3)

loop_
_atom_type_symbol
_atom_type_description
_atom_type_scat_dispersion_real
_atom_type_scat_dispersion_imag
_atom_type_scat_source
C C 0.0033 0.0016 'International Tables Vol C Tables 4.2.6.8 and 6.1.1.4'
H H 0.0000 0.0000 'International Tables Vol C Tables 4.2.6.8 and 6.1.1.4'
O O 0.0106 0.0060 'International Tables Vol C Tables 4.2.6.8 and 6.1.1.4'

loop_
_geom_angle_atom_site_label_1
_geom_angle_atom_site_label_2
_geom_angle_atom_site_label_3
_geom_angle
C7 C1A C1B 122.2(4)
C9 C1A C1B 118.4(4)
C9 C1A C7 119.4(4)
O1 C1B C1A 120.1(4)
O1 C1B C11 120.6(4)
C1A C1B C11 119.2(4)
C17 C3 C8 125.4(4)
C17 C3 C20 118.0(4)
C20 C3 C8 116.6(4)
C6 C4 C10 108.7(4)
C6 C4 C13 122.4(4)
C13 C4 C10 128.9(4)
C8 C5 C10 118.8(4)
C8 C5 C12 132.5(4)
C10 C5 C12 108.6(3)
C4 C6 C12 112.1(4)
C4 C6 C18 119.7(4)
C18 C6 C12 128.2(4)
C1A C7 H7 120.3
C14 C7 C1A 119.4(4)
C14 C7 H7 120.3
C3 C8 H8 114.4
C5 C8 C3 131.3(4)
C5 C8 H8 114.4
C1A C9 H9 119.9
C1A C9 C15 120.3(4)
C15 C9 H9 119.9
O2 C10 C4 124.7(4)
O2 C10 C5 127.6(4)
C4 C10 C5 107.8(4)
C1B C11 H11A 108.6
C1B C11 H11B 108.6
C1B C11 C12 114.7(3)
H11A C11 H11B 107.6
C12 C11 H11A 108.6
C12 C11 H11B 108.6
C5 C12 C6 102.2(3)
C5 C12 C11 110.8(3)
C5 C12 H12 110.7
C6 C12 C11 111.6(3)
C6 C12 H12 110.7
C11 C12 H12 110.7
C4 C13 H13 122.0
C19 C13 C4 116.1(4)
C19 C13 H13 122.0
C7 C14 H14 119.5
C16 C14 C7 120.9(5)
C16 C14 H14 119.5
C9 C15 H15 119.9
C16 C15 C9 120.2(5)
C16 C15 H15 119.9
C14 C16 H16 120.1
C15 C16 C14 119.8(5)
C15 C16 H16 120.1
C3 C17 H17 119.4
C3 C17 C21 121.1(4)
C21 C17 H17 119.4
C6 C18 H18 120.8
C23 C18 C6 118.3(4)
C23 C18 H18 120.8
C13 C19 H19 119.1
C23 C19 C13 121.8(4)
C23 C19 H19 119.1
C3 C20 H20 119.5
C1C C20 C3 121.1(4)
C1C C20 H20 119.5
C17 C21 H21 120.9
C22 C21 C17 118.2(4)
C22 C21 H21 120.9
C21 C22 H22 119.8
C1C C22 C21 120.5(4)
C1C C22 H22 119.8
C18 C23 H23 119.2
C19 C23 C18 121.6(5)
C19 C23 H23 119.2
C20 C1C H1C 119.4
C22 C1C C20 121.1(5)
C22 C1C H1C 119.4

loop_
_geom_bond_atom_site_label_1
_geom_bond_atom_site_label_2
_geom_bond_distance
O1 C1B 1.219(4)
O2 C10 1.226(5)
C1A C1B 1.486(5)
C1A C7 1.392(5)
C1A C9 1.383(5)
C1B C11 1.507(5)
C3 C8 1.469(5)
C3 C17 1.386(5)
C3 C20 1.387(5)
C4 C6 1.383(5)
C4 C10 1.482(6)
C4 C13 1.399(5)
C5 C8 1.347(5)
C5 C10 1.486(5)
C5 C12 1.519(5)
C6 C12 1.540(5)
C6 C18 1.397(5)
C7 H7 0.9300
C7 C14 1.379(5)
C8 H8 0.9300
C9 H9 0.9300
C9 C15 1.384(5)
C11 H11A 0.9700
C11 H11B 0.9700
C11 C12 1.542(5)
C12 H12 0.9800
C13 H13 0.9300
C13 C19 1.395(6)
C14 H14 0.9300
C14 C16 1.373(6)
C15 H15 0.9300
C15 C16 1.370(6)
C16 H16 0.9300
C17 H17 0.9300
C17 C21 1.415(6)
C18 H18 0.9300
C18 C23 1.373(6)
C19 H19 0.9300
C19 C23 1.369(6)
C20 H20 0.9300
C20 C1C 1.365(6)
C21 H21 0.9300
C21 C22 1.382(6)
C22 H22 0.9300
C22 C1C 1.361(6)
C23 H23 0.9300
C1C H1C 0.9300

loop_
_geom_torsion_atom_site_label_1
_geom_torsion_atom_site_label_2
_geom_torsion_atom_site_label_3
_geom_torsion_atom_site_label_4
_geom_torsion
O1 C1B C11 C12 21.3(6)
C1A C1B C11 C12 -159.8(3)
C1A C7 C14 C16 -0.7(6)
C1A C9 C15 C16 -0.5(6)
C1B C1A C7 C14 -179.5(3)
C1B C1A C9 C15 -179.9(3)
C1B C11 C12 C5 -172.5(3)
C1B C11 C12 C6 74.3(5)
C3 C17 C21 C22 -0.3(7)
C3 C20 C1C C22 0.6(7)
C4 C6 C12 C5 -7.1(4)
C4 C6 C12 C11 111.3(4)
C4 C6 C18 C23 -0.6(6)
C4 C13 C19 C23 -0.6(7)
C6 C4 C10 O2 -178.7(4)
C6 C4 C10 C5 0.9(5)
C6 C4 C13 C19 -1.0(6)
C6 C18 C23 C19 -1.0(7)
C7 C1A C1B O1 164.8(4)
C7 C1A C1B C11 -14.2(6)
C7 C1A C9 C15 0.4(6)
C7 C14 C16 C15 0.6(7)
C8 C3 C17 C21 -178.1(4)
C8 C3 C20 C1C 177.9(4)
C8 C5 C10 O2 -7.7(7)
C8 C5 C10 C4 172.7(3)
C8 C5 C12 C6 -170.5(4)
C8 C5 C12 C11 70.5(6)
C9 C1A C1B O1 -14.9(6)
C9 C1A C1B C11 166.1(3)
C9 C1A C7 C14 0.2(6)
C9 C15 C16 C14 0.0(7)
C10 C4 C6 C12 4.1(5)
C10 C4 C6 C18 -176.0(4)
C10 C4 C13 C19 176.1(4)
C10 C5 C8 C3 -178.1(4)
C10 C5 C12 C6 7.3(4)
C10 C5 C12 C11 -111.6(4)
C12 C5 C8 C3 -0.4(8)
C12 C5 C10 O2 174.1(4)
C12 C5 C10 C4 -5.5(4)
C12 C6 C18 C23 179.4(4)
C13 C4 C6 C12 -178.4(4)
C13 C4 C6 C18 1.6(6)
C13 C4 C10 O2 4.0(7)
C13 C4 C10 C5 -176.5(4)
C13 C19 C23 C18 1.6(7)
C17 C3 C8 C5 8.8(7)
C17 C3 C20 C1C -1.8(6)
C17 C21 C22 C1C -1.0(7)
C18 C6 C12 C5 172.9(4)
C18 C6 C12 C11 -68.6(5)
C20 C3 C8 C5 -171.0(4)
C20 C3 C17 C21 1.6(6)
C21 C22 C1C C20 0.8(8)
